data_9002180
loop_
_publ_author_name
'Giuli, G.'
'Bonazzi, P.'
'Menchetti, S.'

_publ_section_title
;Al-Fe disorder in synthetic epidotes: A single-crystal X-ray diffraction
 study Sample: CC11c
;
_journal_name_full 'American Mineralogist'
_journal_page_first 933
_journal_page_last 936
_journal_volume 84
_journal_year 1999
_chemical_formula_sum 'Al2.32 Ca2 Fe0.68 O13 Si3'
_chemical_name_mineral Epidote
_space_group_IT_number 11
_symmetry_space_group_name_Hall '-P 2yb'
_symmetry_space_group_name_H-M 'P 1 21/m 1'
_cell_angle_alpha 90
_cell_angle_beta 115.44
_cell_angle_gamma 90
_cell_length_a 8.891
_cell_length_b 5.624
_cell_length_c 10.164
_cell_formula_units_Z 2
_cell_volume 458.950
_database_code_amcsd 0002248
_exptl_crystal_density_diffrn 3.423
_cod_original_formula_sum 'Ca2 Si3 Fe.68 Al2.32 O13'
_cod_database_code 9002180

loop_
_space_group_symop_operation_xyz
x,y,z
x,1/2-y,z
-x,1/2+y,-z
-x,-y,-z

loop_
_atom_site_aniso_label
_atom_site_aniso_U_11
_atom_site_aniso_U_22
_atom_site_aniso_U_33
_atom_site_aniso_U_12
_atom_site_aniso_U_13
_atom_site_aniso_U_23
CaA1 0.01210 0.01120 0.00960 0.00000 0.00800 0.00000
CaA2 0.01220 0.01830 0.00590 0.00000 0.00410 0.00000
Si1 0.00460 0.00260 0.01000 0.00000 0.00350 0.00000
Si2 0.00690 0.00530 0.00540 0.00000 0.00130 0.00000
Si3 0.00420 0.00470 0.00280 0.00000 -0.00070 0.00000
Fe1 0.00540 0.00510 0.00560 0.00040 0.00140 0.00110
Al1 0.00540 0.00510 0.00560 0.00040 0.00140 0.00110
Al2 0.00380 0.00330 0.00690 -0.00030 0.00300 0.00060
Fe3 0.00350 0.00600 0.00510 0.00000 0.00040 0.00000
Al3 0.00350 0.00600 0.00510 0.00000 0.00040 0.00000
O1 0.01540 0.00230 0.00860 0.00130 0.00560 0.00250
O2 0.01100 0.00950 0.00970 -0.00430 0.00530 0.00010
O3 0.00520 0.00800 0.01150 -0.00200 -0.00270 -0.00380
O4 0.01040 0.00450 0.01140 0.00000 0.00900 0.00000
O5 0.00610 0.00910 0.00450 0.00000 0.00250 0.00000
O6 0.01180 0.00600 0.00510 0.00000 0.00660 0.00000
O7 0.00610 0.01020 0.01000 0.00000 -0.00110 0.00000
O8 0.02940 0.01040 0.00980 0.00000 0.01360 0.00000
O9 0.01550 0.01550 0.01500 0.00000 0.00670 0.00000
O10 0.00660 0.01180 0.00930 0.00000 0.00710 0.00000

loop_
_atom_site_label
_atom_site_fract_x
_atom_site_fract_y
_atom_site_fract_z
_atom_site_occupancy
CaA1 0.75740 0.75000 0.15170 1.00000
CaA2 0.60470 0.75000 0.42410 1.00000
Si1 0.33830 0.75000 0.04670 1.00000
Si2 0.68320 0.25000 0.27420 1.00000
Si3 0.18340 0.75000 0.31830 1.00000
Fe1 0.00000 0.00000 0.00000 0.08000
Al1 0.00000 0.00000 0.00000 0.92000
Al2 0.00000 0.00000 0.50000 1.00000
Fe3 0.29360 0.25000 0.22470 0.60000
Al3 0.29360 0.25000 0.22470 0.40000
O1 0.23450 0.99420 0.04160 1.00000
O2 0.30170 0.98190 0.35350 1.00000
O3 0.79370 0.01280 0.34190 1.00000
O4 0.05300 0.25000 0.12980 1.00000
O5 0.04180 0.75000 0.14490 1.00000
O6 0.06590 0.75000 0.40590 1.00000
O7 0.51380 0.75000 0.18070 1.00000
O8 0.52300 0.25000 0.30670 1.00000
O9 0.62950 0.25000 0.09960 1.00000
O10 0.07960 0.25000 0.42630 1.00000

loop_
_cod_related_entry_id
_cod_related_entry_database
_cod_related_entry_code
1 AMCSD 0002248
